data_4518575
loop_
_publ_author_name
'Ghosh, Rahul'
'Jana, Narayan Ch.'
'Panda, Surajit'
'Bagh, Bidraha'

_publ_section_title
;
 Transfer Hydrogenation of Aldehydes and Ketones in Air with Methanol and
 Ethanol by an Air-Stable Ruthenium--Triazole Complex
;
_journal_name_full 'ACS Sustainable Chemistry &amp; Engineering'
_journal_paper_doi 10.1021/acssuschemeng.1c00633
_journal_year 2021
_chemical_formula_moiety '8(C24 H24 Cl N3 O Ru)'
_chemical_formula_sum 'C192 H192 Cl8 N24 O8 Ru8'
_chemical_formula_weight 4055.84
_space_group_crystal_system monoclinic
_space_group_IT_number 14
_space_group_name_Hall '-P 2ybc'
_space_group_name_H-M_alt 'P 1 21/c 1'
_atom_sites_solution_hydrogens geom
_atom_sites_solution_primary dual
_audit_creation_date 2020-12-16
_audit_creation_method
;
Olex2 1.2
(compiled 2017.03.28 svn.r3405 for OlexSys, GUI svn.r5337)
;
_cell_angle_alpha 90
_cell_angle_beta 115.033(6)
_cell_angle_gamma 90
_cell_formula_units_Z 1
_cell_length_a 22.8691(11)
_cell_length_b 11.8858(4)
_cell_length_c 19.9571(10)
_cell_measurement_reflns_used 24371
_cell_measurement_temperature 293(2)
_cell_measurement_theta_max 30.4380
_cell_measurement_theta_min 3.3220
_cell_volume 4915.1(4)
_computing_cell_refinement 'CrysAlisPro 1.171.39.46b (Rigaku OD, 2018)'
_computing_data_collection 'CrysAlisPro 1.171.39.46b (Rigaku OD, 2018)'
_computing_data_reduction 'CrysAlisPro 1.171.39.46b (Rigaku OD, 2018)'
_computing_molecular_graphics 'Olex2 (Dolomanov et al., 2009)'
_computing_publication_material 'Olex2 (Dolomanov et al., 2009)'
_computing_structure_refinement 'ShelXL (Sheldrick, 2015)'
_computing_structure_solution 'ShelXT (Sheldrick, 2015)'
_diffrn_ambient_temperature 293(2)
_diffrn_detector 'CCD plate'
_diffrn_detector_type 'Pilatus 200K'
_diffrn_measured_fraction_theta_full 0.994
_diffrn_measured_fraction_theta_max 0.995
_diffrn_measurement_details
;
List of Runs (angles in degrees, time in seconds):

  # Type    Start    End  Width  t~exp~   \w     \q     \k     \f   Frames
--------------------------------------------------------------------------
  1  \w     -7.00  18.00   0.50   20.00    --    3.67-109.00 -37.00   50
  2  \w    -11.00  38.00   0.50   20.00    --   -3.98-109.00 -37.00   98
  3  \w    -20.00  38.00   0.50   20.00    --    3.67 -99.00-150.00  116
  4  \w    -65.00   5.00   0.50   20.00    --    3.67 -19.00  60.00  140
  5  \w     10.00  40.00   0.50   20.00    --    3.67 -99.00  90.00   60
  6  \w     -3.00  40.00   0.50   20.00    --    3.67 -99.00 120.00   86
  7  \w     19.00  57.00   0.50   20.00    --   -3.98  57.00-150.00   76
  8  \w    -45.00 -19.00   0.50   20.00    --   -3.98 -77.00 120.00   52
  9  \w    -67.00 -30.00   0.50   20.00    --   -3.98 -57.00-180.00   74
 10  \w     37.00  62.00   0.50   20.00    --   -3.98  38.00  60.00   50
;
_diffrn_measurement_device 'four-circle diffractometer'
_diffrn_measurement_device_type 'SuperNova, Dual, Cu at home/near, Pilatus 200K'
_diffrn_measurement_method '\w scans'
_diffrn_orient_matrix_type 'CrysAlisPro convention (1999,Acta A55,543-557)'
_diffrn_orient_matrix_UB_11 0.0327801000
_diffrn_orient_matrix_UB_12 -0.0144499000
_diffrn_orient_matrix_UB_13 0.0102977000
_diffrn_orient_matrix_UB_21 0.0065902000
_diffrn_orient_matrix_UB_22 0.0078649000
_diffrn_orient_matrix_UB_23 0.0377630000
_diffrn_orient_matrix_UB_31 -0.0073582000
_diffrn_orient_matrix_UB_32 -0.0573383000
_diffrn_orient_matrix_UB_33 0.0025655000
_diffrn_radiation_monochromator mirror
_diffrn_radiation_probe x-ray
_diffrn_radiation_type MoK\a
_diffrn_radiation_wavelength 0.71073
_diffrn_reflns_av_R_equivalents 0.0347
_diffrn_reflns_av_unetI/netI 0.0227
_diffrn_reflns_Laue_measured_fraction_full 0.994
_diffrn_reflns_Laue_measured_fraction_max 0.995
_diffrn_reflns_limit_h_max 28
_diffrn_reflns_limit_h_min -28
_diffrn_reflns_limit_k_max 14
_diffrn_reflns_limit_k_min -13
_diffrn_reflns_limit_l_max 24
_diffrn_reflns_limit_l_min -21
_diffrn_reflns_number 55914
_diffrn_reflns_point_group_measured_fraction_full 0.994
_diffrn_reflns_point_group_measured_fraction_max 0.995
_diffrn_reflns_theta_full 25.242
_diffrn_reflns_theta_max 26.022
_diffrn_reflns_theta_min 3.330
_diffrn_source 'micro-focus sealed X-ray tube'
_diffrn_source_type 'SuperNova (Mo) X-ray Source'
_exptl_absorpt_coefficient_mu 0.765
_exptl_absorpt_correction_T_max 1.00000
_exptl_absorpt_correction_T_min 0.80512
_exptl_absorpt_correction_type multi-scan
_exptl_absorpt_process_details
;
CrysAlisPro 1.171.39.46b (Rigaku Oxford Diffraction, 2018)
Empirical absorption correction using spherical harmonics,
 implemented in SCALE3 ABSPACK scaling algorithm.
;
_exptl_crystal_colour red
_exptl_crystal_density_diffrn 1.370
_exptl_crystal_description block
_exptl_crystal_F_000 2064
_exptl_crystal_size_max 0.25
_exptl_crystal_size_mid 0.24
_exptl_crystal_size_min 0.20
_refine_diff_density_max 0.785
_refine_diff_density_min -0.557
_refine_diff_density_rms 0.077
_refine_ls_extinction_method none
_refine_ls_goodness_of_fit_ref 1.072
_refine_ls_hydrogen_treatment constr
_refine_ls_matrix_type full
_refine_ls_number_parameters 535
_refine_ls_number_reflns 9643
_refine_ls_number_restraints 0
_refine_ls_restrained_S_all 1.072
_refine_ls_R_factor_all 0.0469
_refine_ls_R_factor_gt 0.0406
_refine_ls_shift/su_max 0.003
_refine_ls_shift/su_mean 0.000
_refine_ls_structure_factor_coef Fsqd
_refine_ls_weighting_details 'w=1/[\s^2^(Fo^2^)+(0.0390P)^2^+11.7680P] where P=(Fo^2^+2Fc^2^)/3'
_refine_ls_weighting_scheme calc
_refine_ls_wR_factor_gt 0.1091
_refine_ls_wR_factor_ref 0.1123
_reflns_Friedel_coverage 0.000
_reflns_number_gt 8304
_reflns_number_total 9643
_reflns_threshold_expression 'I > 2\s(I)'
_cod_data_source_file sc1c00633_si_002.cif
_cod_data_source_block bb_012
_cod_database_code 4518575
_shelx_shelxl_version_number 2016/6
_chemical_oxdiff_formula 'C192 H196 Cl8 N24 O8 Ru8 '
_shelx_space_group_comment
;
The symmetry employed for this shelxl refinement is uniquely defined
by the following loop, which should always be used as a source of
symmetry information in preference to the above space-group names.
They are only intended as comments.
;
_diffrn_oxdiff_ac3_digest_frames
;
01794d5733d3791551260831c19acacf9800025b7a1
;
_reflns_odcompleteness_completeness 99.60
_reflns_odcompleteness_iscentric 1
_reflns_odcompleteness_theta 26.32
_olex2_refinement_description
;
1. Fixed Uiso
 At 1.2 times of:
  All C(H) groups
 At 1.5 times of:
  All C(H,H,H) groups
2. Uiso/Uaniso restraints and constraints
Uanis(C15') = Uanis(C20') = Uanis(C19')
3.a Ternary CH refined with riding coordinates:
 C22'(H22'), C22(H22)
3.b Aromatic/amide H refined with riding coordinates:
 C1'(H1'), C17'(H17'), C20'(H20'), C1(H1), C10'(H10'), C10(H10), C11'(H11'),
 C16'(H16'), C13'(H13'), C19'(H19'), C12(H12), C11(H11), C19(H19), C12'(H12'),
 C16(H16), C17(H17), C13(H13), C7(H7), C4(H4), C8(H8), C20(H20), C8'(H8'),
 C7'(H7'), C6(H6), C4'(H4'), C6'(H6'), C5(H5), C5'(H5')
3.c Idealised Me refined as rotating group:
 C21'(H21D,H21E,H21F), C24'(H24D,H24E,H24F), C23'(H23D,H23E,H23F), C21(H21A,
 H21B,H21C), C23(H23A,H23B,H23C), C24(H24A,H24B,H24C)
;
_olex2_submission_special_instructions 'No special instructions were received'
_oxdiff_exptl_absorpt_empirical_details
;
Empirical correction (ABSPACK) includes:
- Absorption correction using spherical harmonics
- Frame scaling
;
_oxdiff_exptl_absorpt_empirical_full_max 1.238
_oxdiff_exptl_absorpt_empirical_full_min 0.633

loop_
_space_group_symop_operation_xyz
'x, y, z'
'-x, y+1/2, -z+1/2'
'-x, -y, -z'
'x, -y-1/2, z-1/2'

loop_
_atom_site_label
_atom_site_type_symbol
_atom_site_fract_x
_atom_site_fract_y
_atom_site_fract_z
_atom_site_U_iso_or_equiv
_atom_site_adp_type
_atom_site_occupancy
_atom_site_site_symmetry_order
_atom_site_calc_flag
_atom_site_refinement_flags_posn
_atom_site_refinement_flags_adp
_atom_site_refinement_flags_occupancy
_atom_site_disorder_assembly
_atom_site_disorder_group
Ru1 Ru 0.49822(2) 0.54704(2) 0.71972(2) 0.03785(9) Uani 1 1 d . . . . .
Ru1' Ru 1.01508(2) 0.55707(2) 0.72736(2) 0.03522(9) Uani 1 1 d . . . . .
Cl1' Cl 1.03469(5) 0.69005(8) 0.64650(6) 0.0474(2) Uani 1 1 d . . . . .
Cl1 Cl 0.47081(5) 0.67981(8) 0.61836(6) 0.0500(2) Uani 1 1 d . . . . .
O1 O 0.41948(13) 0.4526(2) 0.65444(15) 0.0457(6) Uani 1 1 d . . . . .
O1' O 1.09566(13) 0.4720(3) 0.73609(15) 0.0475(7) Uani 1 1 d . . . . .
N2 N 0.54309(15) 0.4518(3) 0.66531(17) 0.0393(7) Uani 1 1 d . . . . .
N1' N 0.99892(16) 0.4103(3) 0.59158(16) 0.0386(7) Uani 1 1 d . . . . .
N2' N 0.97104(15) 0.4585(2) 0.63213(17) 0.0368(7) Uani 1 1 d . . . . .
N1 N 0.51222(15) 0.4029(3) 0.59744(17) 0.0371(7) Uani 1 1 d . . . . .
N3' N 0.90878(16) 0.4337(3) 0.60182(18) 0.0419(7) Uani 1 1 d . . . . .
N3 N 0.60371(16) 0.4234(3) 0.69315(18) 0.0425(7) Uani 1 1 d . . . . .
C2' C 0.89682(19) 0.3706(3) 0.5413(2) 0.0407(8) Uani 1 1 d . . . . .
C9' C 1.06636(19) 0.4190(3) 0.6092(2) 0.0393(8) Uani 1 1 d . . . . .
C9 C 0.44451(18) 0.4144(3) 0.5512(2) 0.0373(8) Uani 1 1 d . . . . .
C14' C 1.1109(2) 0.4483(3) 0.6805(2) 0.0413(8) Uani 1 1 d . . . . .
C18' C 0.9283(2) 0.6105(4) 0.7420(2) 0.0466(9) Uani 1 1 d . . . . .
C1' C 0.9529(2) 0.3553(3) 0.5345(2) 0.0443(9) Uani 1 1 d . . . . .
H1' H 0.958462 0.314950 0.497677 0.053 Uiso 1 1 calc R . . . .
C17' C 0.9762(2) 0.6950(3) 0.7681(2) 0.0464(9) Uani 1 1 d . . . . .
H17' H 0.965601 0.768140 0.750528 0.056 Uiso 1 1 calc R . . . .
C20' C 1.0112(2) 0.4746(4) 0.8228(2) 0.0462(5) Uani 1 1 d . . . . .
H20' H 1.022122 0.401433 0.840013 0.055 Uiso 1 1 calc R . . . .
C1 C 0.55585(19) 0.3437(3) 0.5832(2) 0.0423(9) Uani 1 1 d . . . . .
H1 H 0.548259 0.301139 0.541256 0.051 Uiso 1 1 calc R . . . .
C10' C 1.0863(2) 0.3930(4) 0.5539(2) 0.0509(10) Uani 1 1 d . . . . .
H10' H 1.055655 0.375672 0.506592 0.061 Uiso 1 1 calc R . . . .
C3' C 0.8307(2) 0.3318(3) 0.4942(2) 0.0456(9) Uani 1 1 d . . . . .
C2 C 0.61390(19) 0.3589(3) 0.6434(2) 0.0399(8) Uani 1 1 d . . . . .
C10 C 0.4241(2) 0.3973(4) 0.4762(2) 0.0481(9) Uani 1 1 d . . . . .
H10 H 0.453900 0.383843 0.456688 0.058 Uiso 1 1 calc R . . . .
C15' C 1.0577(2) 0.5629(3) 0.8488(2) 0.0462(5) Uani 1 1 d . . . . .
C22' C 0.8603(2) 0.6320(4) 0.6867(3) 0.0554(11) Uani 1 1 d . . . . .
H22' H 0.844211 0.563098 0.657703 0.066 Uiso 1 1 calc R . . . .
C11' C 1.1502(2) 0.3926(4) 0.5686(3) 0.0599(12) Uani 1 1 d . . . . .
H11' H 1.163180 0.373924 0.531695 0.072 Uiso 1 1 calc R . . . .
C16' C 1.0399(2) 0.6710(4) 0.8204(2) 0.0496(10) Uani 1 1 d . . . . .
H16' H 1.070356 0.728364 0.836074 0.060 Uiso 1 1 calc R . . . .
C14 C 0.40188(19) 0.4353(3) 0.5836(2) 0.0414(8) Uani 1 1 d . . . . .
C13' C 1.1763(2) 0.4476(4) 0.6936(3) 0.0537(10) Uani 1 1 d . . . . .
H13' H 1.207334 0.466120 0.740454 0.064 Uiso 1 1 calc R . . . .
C19' C 0.9482(2) 0.5007(4) 0.7702(2) 0.0462(5) Uani 1 1 d . . . . .
H19' H 0.918101 0.442779 0.753172 0.055 Uiso 1 1 calc R . . . .
C12 C 0.3153(2) 0.4209(5) 0.4608(3) 0.0637(13) Uani 1 1 d . . . . .
H12 H 0.271370 0.423263 0.430039 0.076 Uiso 1 1 calc R . . . .
C3 C 0.6780(2) 0.3124(4) 0.6599(2) 0.0494(10) Uani 1 1 d . . . . .
C11 C 0.3589(2) 0.4005(4) 0.4306(2) 0.0597(12) Uani 1 1 d . . . . .
H11 H 0.344246 0.389024 0.379974 0.072 Uiso 1 1 calc R . . . .
C19 C 0.5619(3) 0.4867(4) 0.8272(2) 0.0666(15) Uani 1 1 d . . . . .
H19 H 0.589907 0.425647 0.838997 0.080 Uiso 1 1 calc R . . . .
C12' C 1.1959(2) 0.4203(4) 0.6389(3) 0.0620(12) Uani 1 1 d . . . . .
H12' H 1.239495 0.420512 0.649217 0.074 Uiso 1 1 calc R . . . .
C16 C 0.4758(2) 0.6659(4) 0.7881(2) 0.0558(11) Uani 1 1 d . . . . .
H16 H 0.447701 0.726858 0.774928 0.067 Uiso 1 1 calc R . . . .
C21' C 1.1260(2) 0.5361(5) 0.8996(3) 0.0634(13) Uani 1 1 d . . . . .
H21D H 1.147022 0.502152 0.872002 0.095 Uiso 1 1 calc GR . . . .
H21E H 1.126822 0.484935 0.937210 0.095 Uiso 1 1 calc GR . . . .
H21F H 1.148198 0.604158 0.922354 0.095 Uiso 1 1 calc GR . . . .
C17 C 0.5404(2) 0.6829(4) 0.7992(2) 0.0557(11) Uani 1 1 d . . . . .
H17 H 0.553487 0.754855 0.793220 0.067 Uiso 1 1 calc R . . . .
C13 C 0.3358(2) 0.4375(4) 0.5350(3) 0.0565(11) Uani 1 1 d . . . . .
H13 H 0.305502 0.450485 0.553789 0.068 Uiso 1 1 calc R . . . .
C7 C 0.7927(2) 0.3121(6) 0.7320(3) 0.0746(16) Uani 1 1 d . . . . .
H7 H 0.829441 0.345674 0.767553 0.090 Uiso 1 1 calc R . . . .
C4 C 0.6842(2) 0.2129(4) 0.6261(3) 0.0622(12) Uani 1 1 d . . . . .
H4 H 0.647823 0.178601 0.590270 0.075 Uiso 1 1 calc R . . . .
C18 C 0.5856(2) 0.5949(4) 0.8189(3) 0.0603(12) Uani 1 1 d . . . . .
C8 C 0.7330(2) 0.3624(5) 0.7117(3) 0.0606(12) Uani 1 1 d . . . . .
H8 H 0.729905 0.430318 0.733148 0.073 Uiso 1 1 calc R . . . .
C20 C 0.5005(3) 0.4691(4) 0.8188(3) 0.0665(14) Uani 1 1 d . . . . .
H20 H 0.488680 0.397563 0.827393 0.080 Uiso 1 1 calc R . . . .
C24' C 0.8543(3) 0.7270(6) 0.6332(3) 0.0868(18) Uani 1 1 d . . . . .
H24D H 0.861155 0.797736 0.658687 0.130 Uiso 1 1 calc GR . . . .
H24E H 0.811877 0.725940 0.593267 0.130 Uiso 1 1 calc GR . . . .
H24F H 0.885936 0.717458 0.613935 0.130 Uiso 1 1 calc GR . . . .
C8' C 0.7827(2) 0.3356(4) 0.5183(3) 0.0613(12) Uani 1 1 d . . . . .
H8' H 0.792403 0.360964 0.565872 0.074 Uiso 1 1 calc R . . . .
C23' C 0.8177(3) 0.6564(5) 0.7279(3) 0.0796(17) Uani 1 1 d . . . . .
H23D H 0.822104 0.596225 0.761765 0.119 Uiso 1 1 calc GR . . . .
H23E H 0.773428 0.662379 0.692732 0.119 Uiso 1 1 calc GR . . . .
H23F H 0.831136 0.725761 0.754707 0.119 Uiso 1 1 calc GR . . . .
C7' C 0.7204(2) 0.3027(5) 0.4736(3) 0.0695(14) Uani 1 1 d . . . . .
H7' H 0.688982 0.304656 0.491601 0.083 Uiso 1 1 calc R . . . .
C6 C 0.7977(3) 0.2127(5) 0.6996(3) 0.0775(17) Uani 1 1 d . . . . .
H6 H 0.837701 0.177905 0.714383 0.093 Uiso 1 1 calc R . . . .
C4' C 0.8140(3) 0.2975(6) 0.4233(3) 0.097(2) Uani 1 1 d . . . . .
H4' H 0.844966 0.295470 0.404559 0.116 Uiso 1 1 calc R . . . .
C15 C 0.4526(3) 0.5590(4) 0.7966(2) 0.0589(12) Uani 1 1 d . . . . .
C6' C 0.7052(3) 0.2679(7) 0.4045(4) 0.095(2) Uani 1 1 d . . . . .
H6' H 0.663277 0.245306 0.374349 0.113 Uiso 1 1 calc R . . . .
C5 C 0.7446(3) 0.1656(5) 0.6461(4) 0.0773(16) Uani 1 1 d . . . . .
H5 H 0.748756 0.100576 0.622490 0.093 Uiso 1 1 calc R . . . .
C22 C 0.6543(3) 0.6109(7) 0.8299(4) 0.101(2) Uani 1 1 d . . . . .
H22 H 0.667319 0.540810 0.814101 0.121 Uiso 1 1 calc R . . . .
C21 C 0.3851(3) 0.5378(6) 0.7784(4) 0.097(2) Uani 1 1 d . . . . .
H21A H 0.359627 0.600669 0.751472 0.146 Uiso 1 1 calc GR . . . .
H21B H 0.379621 0.527463 0.823124 0.146 Uiso 1 1 calc GR . . . .
H21C H 0.371329 0.471156 0.748592 0.146 Uiso 1 1 calc GR . . . .
C5' C 0.7510(3) 0.2657(9) 0.3789(4) 0.136(4) Uani 1 1 d . . . . .
H5' H 0.740153 0.242494 0.330580 0.163 Uiso 1 1 calc R . . . .
C23 C 0.6630(4) 0.7026(9) 0.7839(6) 0.147(4) Uani 1 1 d . . . . .
H23A H 0.637829 0.686123 0.732554 0.220 Uiso 1 1 calc GR . . . .
H23B H 0.707702 0.708010 0.793592 0.220 Uiso 1 1 calc GR . . . .
H23C H 0.648900 0.772635 0.796092 0.220 Uiso 1 1 calc GR . . . .
C24 C 0.6971(4) 0.6230(11) 0.9128(5) 0.172(5) Uani 1 1 d . . . . .
H24A H 0.691254 0.696547 0.928962 0.257 Uiso 1 1 calc GR . . . .
H24B H 0.741477 0.613233 0.921863 0.257 Uiso 1 1 calc GR . . . .
H24C H 0.685319 0.567000 0.939493 0.257 Uiso 1 1 calc GR . . . .

loop_
_atom_site_aniso_label
_atom_site_aniso_U_11
_atom_site_aniso_U_22
_atom_site_aniso_U_33
_atom_site_aniso_U_23
_atom_site_aniso_U_13
_atom_site_aniso_U_12
Ru1 0.04742(18) 0.03137(16) 0.03789(17) -0.00132(12) 0.02108(14) 0.00525(12)
Ru1' 0.04188(17) 0.03180(16) 0.03593(16) -0.00579(11) 0.02029(13) -0.00672(12)
Cl1' 0.0626(6) 0.0378(5) 0.0515(6) 0.0010(4) 0.0335(5) -0.0039(4)
Cl1 0.0686(7) 0.0375(5) 0.0489(6) 0.0035(4) 0.0298(5) 0.0055(4)
O1 0.0480(15) 0.0495(17) 0.0464(16) -0.0029(12) 0.0265(13) -0.0040(12)
O1' 0.0475(16) 0.0577(17) 0.0368(14) 0.0005(12) 0.0176(12) 0.0068(13)
N2 0.0417(17) 0.0380(17) 0.0390(17) -0.0029(13) 0.0180(14) 0.0044(13)
N1' 0.0503(18) 0.0339(16) 0.0329(16) -0.0015(13) 0.0189(14) 0.0041(14)
N2' 0.0414(17) 0.0324(16) 0.0399(17) -0.0049(13) 0.0202(14) -0.0038(13)
N1 0.0411(17) 0.0334(16) 0.0393(16) -0.0025(13) 0.0194(14) -0.0007(13)
N3' 0.0517(19) 0.0343(16) 0.0418(18) -0.0047(13) 0.0219(15) -0.0030(14)
N3 0.0434(18) 0.0404(17) 0.0442(18) -0.0012(14) 0.0191(15) 0.0024(14)
C2' 0.054(2) 0.0314(19) 0.0350(19) -0.0002(15) 0.0174(17) -0.0013(16)
C9' 0.045(2) 0.0327(18) 0.046(2) 0.0019(16) 0.0248(17) 0.0030(15)
C9 0.0397(19) 0.0310(18) 0.0393(19) 0.0018(15) 0.0150(16) 0.0005(15)
C14' 0.050(2) 0.0318(19) 0.044(2) 0.0045(16) 0.0221(18) 0.0066(16)
C18' 0.052(2) 0.049(2) 0.049(2) -0.0126(18) 0.0315(19) -0.0089(19)
C1' 0.056(2) 0.043(2) 0.0350(19) -0.0065(16) 0.0193(17) 0.0030(18)
C17' 0.060(3) 0.038(2) 0.051(2) -0.0129(17) 0.033(2) -0.0102(18)
C20' 0.0601(14) 0.0436(13) 0.0456(13) -0.0045(10) 0.0326(11) -0.0077(11)
C1 0.052(2) 0.036(2) 0.048(2) -0.0066(17) 0.0299(19) 0.0018(17)
C10' 0.062(3) 0.051(2) 0.046(2) -0.0012(19) 0.030(2) 0.003(2)
C3' 0.054(2) 0.038(2) 0.042(2) -0.0030(17) 0.0177(18) -0.0036(18)
C2 0.046(2) 0.0347(19) 0.046(2) 0.0031(16) 0.0265(17) 0.0043(16)
C10 0.056(2) 0.048(2) 0.043(2) 0.0003(18) 0.0227(19) -0.0019(19)
C15' 0.0601(14) 0.0436(13) 0.0456(13) -0.0045(10) 0.0326(11) -0.0077(11)
C22' 0.050(2) 0.054(3) 0.065(3) -0.015(2) 0.028(2) -0.006(2)
C11' 0.064(3) 0.067(3) 0.063(3) -0.001(2) 0.041(2) 0.007(2)
C16' 0.061(3) 0.051(2) 0.044(2) -0.0163(19) 0.030(2) -0.015(2)
C14 0.046(2) 0.0341(19) 0.047(2) 0.0007(16) 0.0221(17) -0.0027(16)
C13' 0.050(2) 0.053(3) 0.057(3) 0.000(2) 0.022(2) 0.003(2)
C19' 0.0601(14) 0.0436(13) 0.0456(13) -0.0045(10) 0.0326(11) -0.0077(11)
C12 0.042(2) 0.080(3) 0.058(3) 0.004(2) 0.010(2) -0.004(2)
C3 0.049(2) 0.056(3) 0.053(2) 0.010(2) 0.031(2) 0.0036(19)
C11 0.054(3) 0.075(3) 0.041(2) -0.001(2) 0.012(2) -0.011(2)
C19 0.098(4) 0.051(3) 0.037(2) -0.0026(19) 0.014(2) 0.028(3)
C12' 0.053(3) 0.064(3) 0.077(3) 0.004(3) 0.036(3) 0.010(2)
C16 0.078(3) 0.046(2) 0.051(2) -0.0064(19) 0.034(2) 0.020(2)
C21' 0.068(3) 0.074(3) 0.045(2) -0.003(2) 0.020(2) -0.009(2)
C17 0.084(3) 0.034(2) 0.047(2) -0.0113(18) 0.026(2) -0.001(2)
C13 0.045(2) 0.066(3) 0.061(3) 0.003(2) 0.024(2) 0.000(2)
C7 0.044(3) 0.106(5) 0.075(3) 0.023(3) 0.027(2) 0.008(3)
C4 0.062(3) 0.059(3) 0.077(3) 0.001(2) 0.040(3) 0.018(2)
C18 0.059(3) 0.066(3) 0.047(2) -0.020(2) 0.014(2) 0.003(2)
C8 0.052(3) 0.067(3) 0.066(3) 0.004(2) 0.028(2) 0.004(2)
C20 0.107(4) 0.057(3) 0.039(2) 0.001(2) 0.034(3) -0.006(3)
C24' 0.067(3) 0.091(4) 0.089(4) 0.021(3) 0.020(3) 0.005(3)
C8' 0.056(3) 0.070(3) 0.055(3) -0.012(2) 0.021(2) -0.011(2)
C23' 0.058(3) 0.095(4) 0.094(4) -0.031(3) 0.041(3) -0.001(3)
C7' 0.053(3) 0.082(4) 0.074(3) -0.003(3) 0.026(3) -0.007(3)
C6 0.061(3) 0.096(4) 0.090(4) 0.030(3) 0.046(3) 0.033(3)
C4' 0.067(3) 0.156(7) 0.072(4) -0.061(4) 0.035(3) -0.040(4)
C15 0.073(3) 0.071(3) 0.042(2) -0.009(2) 0.033(2) -0.002(2)
C6' 0.059(3) 0.129(6) 0.085(4) -0.033(4) 0.020(3) -0.031(4)
C5 0.066(3) 0.078(4) 0.101(4) 0.005(3) 0.048(3) 0.025(3)
C22 0.063(4) 0.127(6) 0.103(5) -0.063(5) 0.026(3) -0.013(4)
C21 0.102(5) 0.131(6) 0.088(4) -0.022(4) 0.069(4) -0.020(4)
C5' 0.081(4) 0.232(10) 0.093(5) -0.102(6) 0.035(4) -0.054(6)
C23 0.115(7) 0.162(9) 0.198(10) -0.063(8) 0.100(7) -0.064(6)
C24 0.081(5) 0.253(13) 0.127(7) -0.093(8) -0.009(5) -0.006(7)

loop_
_atom_type_symbol
_atom_type_description
_atom_type_scat_dispersion_real
_atom_type_scat_dispersion_imag
_atom_type_scat_source
C C 0.0033 0.0016 'International Tables Vol C Tables 4.2.6.8 and 6.1.1.4'
H H 0.0000 0.0000 'International Tables Vol C Tables 4.2.6.8 and 6.1.1.4'
Cl Cl 0.1484 0.1585 'International Tables Vol C Tables 4.2.6.8 and 6.1.1.4'
N N 0.0061 0.0033 'International Tables Vol C Tables 4.2.6.8 and 6.1.1.4'
O O 0.0106 0.0060 'International Tables Vol C Tables 4.2.6.8 and 6.1.1.4'
Ru Ru -1.2594 0.8363 'International Tables Vol C Tables 4.2.6.8 and 6.1.1.4'

loop_
_geom_angle_atom_site_label_1
_geom_angle_atom_site_label_2
_geom_angle_atom_site_label_3
_geom_angle
_geom_angle_site_symmetry_1
_geom_angle_site_symmetry_3
_geom_angle_publ_flag
O1 Ru1 Cl1 88.77(8) . . ?
O1 Ru1 N2 82.37(11) . . ?
O1 Ru1 C19 119.64(18) . . ?
O1 Ru1 C16 112.19(16) . . ?
O1 Ru1 C17 149.94(16) . . ?
O1 Ru1 C18 157.93(17) . . ?
O1 Ru1 C20 91.24(17) . . ?
O1 Ru1 C15 86.01(15) . . ?
N2 Ru1 Cl1 86.01(9) . . ?
N2 Ru1 C19 93.63(16) . . ?
N2 Ru1 C16 165.40(17) . . ?
N2 Ru1 C17 127.52(16) . . ?
N2 Ru1 C18 98.42(15) . . ?
N2 Ru1 C20 114.27(17) . . ?
N2 Ru1 C15 150.78(16) . . ?
C19 Ru1 Cl1 151.33(17) . . ?
C19 Ru1 C16 80.16(18) . . ?
C19 Ru1 C17 67.39(18) . . ?
C19 Ru1 C18 38.4(2) . . ?
C19 Ru1 C20 36.7(2) . . ?
C19 Ru1 C15 69.2(2) . . ?
C16 Ru1 Cl1 93.14(13) . . ?
C16 Ru1 C17 37.89(18) . . ?
C16 Ru1 C18 68.53(18) . . ?
C16 Ru1 C15 37.78(18) . . ?
C17 Ru1 Cl1 90.20(12) . . ?
C17 Ru1 C18 37.29(17) . . ?
C17 Ru1 C15 68.81(19) . . ?
C18 Ru1 Cl1 113.29(15) . . ?
C20 Ru1 Cl1 159.55(16) . . ?
C20 Ru1 C16 67.98(19) . . ?
C20 Ru1 C17 79.66(19) . . ?
C20 Ru1 C18 68.2(2) . . ?
C20 Ru1 C15 39.1(2) . . ?
C15 Ru1 Cl1 120.55(14) . . ?
C15 Ru1 C18 82.78(19) . . ?
O1' Ru1' Cl1' 88.03(9) . . ?
O1' Ru1' N2' 82.55(11) . . ?
O1' Ru1' C18' 162.79(14) . . ?
O1' Ru1' C17' 146.72(14) . . ?
O1' Ru1' C20' 94.11(14) . . ?
O1' Ru1' C15' 87.63(14) . . ?
O1' Ru1' C16' 109.65(15) . . ?
O1' Ru1' C19' 125.39(14) . . ?
N2' Ru1' Cl1' 85.09(9) . . ?
N2' Ru1' C18' 99.59(13) . . ?
N2' Ru1' C17' 130.10(14) . . ?
N2' Ru1' C20' 111.11(14) . . ?
N2' Ru1' C15' 146.87(13) . . ?
N2' Ru1' C16' 167.75(15) . . ?
N2' Ru1' C19' 92.10(14) . . ?
C18' Ru1' Cl1' 109.14(12) . . ?
C17' Ru1' Cl1' 88.73(11) . . ?
C17' Ru1' C18' 37.45(15) . . ?
C17' Ru1' C15' 68.01(16) . . ?
C20' Ru1' Cl1' 163.80(11) . . ?
C20' Ru1' C18' 69.10(16) . . ?
C20' Ru1' C17' 80.68(16) . . ?
C20' Ru1' C15' 38.04(15) . . ?
C15' Ru1' Cl1' 126.25(11) . . ?
C15' Ru1' C18' 81.32(16) . . ?
C16' Ru1' Cl1' 96.18(12) . . ?
C16' Ru1' C18' 68.45(16) . . ?
C16' Ru1' C17' 38.00(16) . . ?
C16' Ru1' C20' 67.97(16) . . ?
C16' Ru1' C15' 37.21(16) . . ?
C19' Ru1' Cl1' 145.88(12) . . ?
C19' Ru1' C18' 37.82(16) . . ?
C19' Ru1' C17' 67.33(15) . . ?
C19' Ru1' C20' 38.07(16) . . ?
C19' Ru1' C15' 68.23(16) . . ?
C19' Ru1' C16' 79.99(16) . . ?
C14 O1 Ru1 123.8(2) . . ?
C14' O1' Ru1' 125.5(2) . . ?
N1 N2 Ru1 125.4(2) . . ?
N3 N2 Ru1 125.6(2) . . ?
N3 N2 N1 108.9(3) . . ?
N2' N1' C9' 123.6(3) . . ?
C1' N1' N2' 108.3(3) . . ?
C1' N1' C9' 128.1(3) . . ?
N1' N2' Ru1' 127.8(2) . . ?
N3' N2' Ru1' 123.4(2) . . ?
N3' N2' N1' 108.7(3) . . ?
N2 N1 C9 124.2(3) . . ?
C1 N1 N2 108.3(3) . . ?
C1 N1 C9 127.5(3) . . ?
N2' N3' C2' 107.7(3) . . ?
N2 N3 C2 108.5(3) . . ?
N3' C2' C1' 108.8(3) . . ?
N3' C2' C3' 120.6(4) . . ?
C1' C2' C3' 130.5(4) . . ?
C14' C9' N1' 120.9(3) . . ?
C10' C9' N1' 117.8(4) . . ?
C10' C9' C14' 121.2(4) . . ?
C10 C9 N1 117.4(3) . . ?
C10 C9 C14 123.0(4) . . ?
C14 C9 N1 119.5(3) . . ?
O1' C14' C9' 124.5(4) . . ?
O1' C14' C13' 118.8(4) . . ?
C9' C14' C13' 116.6(4) . . ?
C17' C18' Ru1' 69.8(2) . . ?
C17' C18' C22' 123.4(4) . . ?
C17' C18' C19' 116.1(4) . . ?
C22' C18' Ru1' 131.2(3) . . ?
C19' C18' Ru1' 68.5(2) . . ?
C19' C18' C22' 120.5(4) . . ?
N1' C1' C2' 106.4(3) . . ?
N1' C1' H1' 126.8 . . ?
C2' C1' H1' 126.8 . . ?
Ru1' C17' H17' 130.1 . . ?
C18' C17' Ru1' 72.7(2) . . ?
C18' C17' H17' 119.2 . . ?
C18' C17' C16' 121.5(4) . . ?
C16' C17' Ru1' 70.6(2) . . ?
C16' C17' H17' 119.2 . . ?
Ru1' C20' H20' 129.9 . . ?
C15' C20' Ru1' 71.8(2) . . ?
C15' C20' H20' 120.7 . . ?
C19' C20' Ru1' 70.0(2) . . ?
C19' C20' H20' 120.7 . . ?
C19' C20' C15' 118.6(4) . . ?
N1 C1 H1 127.0 . . ?
N1 C1 C2 106.0(3) . . ?
C2 C1 H1 127.0 . . ?
C9' C10' H10' 119.7 . . ?
C11' C10' C9' 120.6(4) . . ?
C11' C10' H10' 119.7 . . ?
C8' C3' C2' 121.5(4) . . ?
C4' C3' C2' 121.1(4) . . ?
C4' C3' C8' 117.3(4) . . ?
N3 C2 C1 108.3(3) . . ?
N3 C2 C3 121.0(4) . . ?
C1 C2 C3 130.6(4) . . ?
C9 C10 H10 120.5 . . ?
C11 C10 C9 119.0(4) . . ?
C11 C10 H10 120.5 . . ?
C20' C15' Ru1' 70.2(2) . . ?
C20' C15' C21' 119.7(4) . . ?
C16' C15' Ru1' 70.3(2) . . ?
C16' C15' C20' 119.0(4) . . ?
C16' C15' C21' 120.9(4) . . ?
C21' C15' Ru1' 126.2(3) . . ?
C18' C22' H22' 107.9 . . ?
C18' C22' C24' 113.7(4) . . ?
C18' C22' C23' 109.3(4) . . ?
C24' C22' H22' 107.9 . . ?
C24' C22' C23' 110.1(5) . . ?
C23' C22' H22' 107.9 . . ?
C10' C11' H11' 120.2 . . ?
C10' C11' C12' 119.7(4) . . ?
C12' C11' H11' 120.2 . . ?
Ru1' C16' H16' 129.2 . . ?
C17' C16' Ru1' 71.4(2) . . ?
C17' C16' H16' 119.4 . . ?
C15' C16' Ru1' 72.5(2) . . ?
C15' C16' C17' 121.2(4) . . ?
C15' C16' H16' 119.4 . . ?
O1 C14 C9 124.7(4) . . ?
O1 C14 C13 119.4(4) . . ?
C9 C14 C13 116.0(4) . . ?
C14' C13' H13' 119.0 . . ?
C12' C13' C14' 122.0(4) . . ?
C12' C13' H13' 119.0 . . ?
Ru1' C19' H19' 128.7 . . ?
C18' C19' Ru1' 73.6(2) . . ?
C18' C19' H19' 118.2 . . ?
C20' C19' Ru1' 71.9(2) . . ?
C20' C19' C18' 123.5(4) . . ?
C20' C19' H19' 118.2 . . ?
C11 C12 H12 119.4 . . ?
C13 C12 H12 119.4 . . ?
C13 C12 C11 121.1(4) . . ?
C4 C3 C2 120.4(4) . . ?
C8 C3 C2 120.8(4) . . ?
C8 C3 C4 118.7(4) . . ?
C10 C11 C12 119.5(4) . . ?
C10 C11 H11 120.2 . . ?
C12 C11 H11 120.2 . . ?
Ru1 C19 H19 128.1 . . ?
C18 C19 Ru1 73.4(3) . . ?
C18 C19 H19 118.4 . . ?
C20 C19 Ru1 72.4(3) . . ?
C20 C19 H19 118.4 . . ?
C20 C19 C18 123.2(5) . . ?
C11' C12' H12' 120.1 . . ?
C13' C12' C11' 119.9(4) . . ?
C13' C12' H12' 120.1 . . ?
Ru1 C16 H16 130.3 . . ?
C17 C16 Ru1 71.5(2) . . ?
C17 C16 H16 119.0 . . ?
C17 C16 C15 122.0(4) . . ?
C15 C16 Ru1 72.0(2) . . ?
C15 C16 H16 119.0 . . ?
C15' C21' H21D 109.5 . . ?
C15' C21' H21E 109.5 . . ?
C15' C21' H21F 109.5 . . ?
H21D C21' H21E 109.5 . . ?
H21D C21' H21F 109.5 . . ?
H21E C21' H21F 109.5 . . ?
Ru1 C17 H17 130.9 . . ?
C16 C17 Ru1 70.7(2) . . ?
C16 C17 H17 118.9 . . ?
C18 C17 Ru1 72.5(2) . . ?
C18 C17 C16 122.3(4) . . ?
C18 C17 H17 118.9 . . ?
C14 C13 H13 119.3 . . ?
C12 C13 C14 121.4(4) . . ?
C12 C13 H13 119.3 . . ?
C8 C7 H7 119.9 . . ?
C6 C7 H7 119.9 . . ?
C6 C7 C8 120.2(6) . . ?
C3 C4 H4 120.1 . . ?
C5 C4 C3 119.8(5) . . ?
C5 C4 H4 120.1 . . ?
C19 C18 Ru1 68.3(3) . . ?
C19 C18 C22 121.3(5) . . ?
C17 C18 Ru1 70.2(3) . . ?
C17 C18 C19 115.5(5) . . ?
C17 C18 C22 123.1(6) . . ?
C22 C18 Ru1 131.0(4) . . ?
C3 C8 C7 120.4(5) . . ?
C3 C8 H8 119.8 . . ?
C7 C8 H8 119.8 . . ?
Ru1 C20 H20 131.6 . . ?
C19 C20 Ru1 70.8(3) . . ?
C19 C20 H20 119.0 . . ?
C19 C20 C15 121.9(5) . . ?
C15 C20 Ru1 71.6(3) . . ?
C15 C20 H20 119.0 . . ?
C22' C24' H24D 109.5 . . ?
C22' C24' H24E 109.5 . . ?
C22' C24' H24F 109.5 . . ?
H24D C24' H24E 109.5 . . ?
H24D C24' H24F 109.5 . . ?
H24E C24' H24F 109.5 . . ?
C3' C8' H8' 119.2 . . ?
C3' C8' C7' 121.7(5) . . ?
C7' C8' H8' 119.2 . . ?
C22' C23' H23D 109.5 . . ?
C22' C23' H23E 109.5 . . ?
C22' C23' H23F 109.5 . . ?
H23D C23' H23E 109.5 . . ?
H23D C23' H23F 109.5 . . ?
H23E C23' H23F 109.5 . . ?
C8' C7' H7' 120.0 . . ?
C6' C7' C8' 120.1(5) . . ?
C6' C7' H7' 120.0 . . ?
C7 C6 H6 120.0 . . ?
C5 C6 C7 120.0(5) . . ?
C5 C6 H6 120.0 . . ?
C3' C4' H4' 119.9 . . ?
C3' C4' C5' 120.2(5) . . ?
C5' C4' H4' 119.9 . . ?
C16 C15 Ru1 70.2(2) . . ?
C16 C15 C20 115.0(5) . . ?
C16 C15 C21 122.7(5) . . ?
C20 C15 Ru1 69.3(3) . . ?
C21 C15 Ru1 125.8(4) . . ?
C21 C15 C20 122.1(5) . . ?
C7' C6' H6' 120.2 . . ?
C7' C6' C5' 119.5(5) . . ?
C5' C6' H6' 120.2 . . ?
C4 C5 H5 119.6 . . ?
C6 C5 C4 120.8(6) . . ?
C6 C5 H5 119.6 . . ?
C18 C22 H22 106.6 . . ?
C18 C22 C24 108.6(6) . . ?
C23 C22 C18 113.9(7) . . ?
C23 C22 H22 106.6 . . ?
C23 C22 C24 113.9(8) . . ?
C24 C22 H22 106.6 . . ?
C15 C21 H21A 109.5 . . ?
C15 C21 H21B 109.5 . . ?
C15 C21 H21C 109.5 . . ?
H21A C21 H21B 109.5 . . ?
H21A C21 H21C 109.5 . . ?
H21B C21 H21C 109.5 . . ?
C4' C5' H5' 119.4 . . ?
C6' C5' C4' 121.2(6) . . ?
C6' C5' H5' 119.4 . . ?
C22 C23 H23A 109.5 . . ?
C22 C23 H23B 109.5 . . ?
C22 C23 H23C 109.5 . . ?
H23A C23 H23B 109.5 . . ?
H23A C23 H23C 109.5 . . ?
H23B C23 H23C 109.5 . . ?
C22 C24 H24A 109.5 . . ?
C22 C24 H24B 109.5 . . ?
C22 C24 H24C 109.5 . . ?
H24A C24 H24B 109.5 . . ?
H24A C24 H24C 109.5 . . ?
H24B C24 H24C 109.5 . . ?

loop_
_geom_bond_atom_site_label_1
_geom_bond_atom_site_label_2
_geom_bond_distance
_geom_bond_site_symmetry_2
_geom_bond_publ_flag
Ru1 Cl1 2.4294(10) . ?
Ru1 O1 2.053(3) . ?
Ru1 N2 2.111(3) . ?
Ru1 C19 2.144(5) . ?
Ru1 C16 2.171(4) . ?
Ru1 C17 2.182(4) . ?
Ru1 C18 2.211(5) . ?
Ru1 C20 2.164(5) . ?
Ru1 C15 2.194(4) . ?
Ru1' Cl1' 2.4320(10) . ?
Ru1' O1' 2.044(3) . ?
Ru1' N2' 2.093(3) . ?
Ru1' C18' 2.218(4) . ?
Ru1' C17' 2.181(4) . ?
Ru1' C20' 2.177(4) . ?
Ru1' C15' 2.198(4) . ?
Ru1' C16' 2.171(4) . ?
Ru1' C19' 2.152(4) . ?
O1 C14 1.311(5) . ?
O1' C14' 1.326(5) . ?
N2 N1 1.365(4) . ?
N2 N3 1.301(4) . ?
N1' N2' 1.352(4) . ?
N1' C9' 1.433(5) . ?
N1' C1' 1.348(5) . ?
N2' N3' 1.323(4) . ?
N1 C9 1.435(5) . ?
N1 C1 1.345(5) . ?
N3' C2' 1.347(5) . ?
N3 C2 1.350(5) . ?
C2' C1' 1.358(6) . ?
C2' C3' 1.477(6) . ?
C9' C14' 1.399(6) . ?
C9' C10' 1.395(5) . ?
C9 C10 1.382(5) . ?
C9 C14 1.402(5) . ?
C14' C13' 1.404(6) . ?
C18' C17' 1.413(6) . ?
C18' C22' 1.499(6) . ?
C18' C19' 1.418(6) . ?
C1' H1' 0.9300 . ?
C17' H17' 0.9300 . ?
C17' C16' 1.417(6) . ?
C20' H20' 0.9300 . ?
C20' C15' 1.426(6) . ?
C20' C19' 1.412(6) . ?
C1 H1 0.9300 . ?
C1 C2 1.374(6) . ?
C10' H10' 0.9300 . ?
C10' C11' 1.365(6) . ?
C3' C8' 1.373(6) . ?
C3' C4' 1.363(6) . ?
C2 C3 1.467(5) . ?
C10 H10 0.9300 . ?
C10 C11 1.381(6) . ?
C15' C16' 1.394(6) . ?
C15' C21' 1.494(6) . ?
C22' H22' 0.9800 . ?
C22' C24' 1.520(7) . ?
C22' C23' 1.545(6) . ?
C11' H11' 0.9300 . ?
C11' C12' 1.388(7) . ?
C16' H16' 0.9300 . ?
C14 C13 1.409(6) . ?
C13' H13' 0.9300 . ?
C13' C12' 1.381(6) . ?
C19' H19' 0.9300 . ?
C12 H12 0.9300 . ?
C12 C11 1.388(7) . ?
C12 C13 1.364(7) . ?
C3 C4 1.398(6) . ?
C3 C8 1.380(7) . ?
C11 H11 0.9300 . ?
C19 H19 0.9300 . ?
C19 C18 1.432(8) . ?
C19 C20 1.357(8) . ?
C12' H12' 0.9300 . ?
C16 H16 0.9300 . ?
C16 C17 1.413(7) . ?
C16 C15 1.413(7) . ?
C21' H21D 0.9600 . ?
C21' H21E 0.9600 . ?
C21' H21F 0.9600 . ?
C17 H17 0.9300 . ?
C17 C18 1.405(7) . ?
C13 H13 0.9300 . ?
C7 H7 0.9300 . ?
C7 C8 1.385(7) . ?
C7 C6 1.375(8) . ?
C4 H4 0.9300 . ?
C4 C5 1.386(7) . ?
C18 C22 1.504(8) . ?
C8 H8 0.9300 . ?
C20 H20 0.9300 . ?
C20 C15 1.459(7) . ?
C24' H24D 0.9600 . ?
C24' H24E 0.9600 . ?
C24' H24F 0.9600 . ?
C8' H8' 0.9300 . ?
C8' C7' 1.378(7) . ?
C23' H23D 0.9600 . ?
C23' H23E 0.9600 . ?
C23' H23F 0.9600 . ?
C7' H7' 0.9300 . ?
C7' C6' 1.338(8) . ?
C6 H6 0.9300 . ?
C6 C5 1.353(8) . ?
C4' H4' 0.9300 . ?
C4' C5' 1.388(8) . ?
C15 C21 1.452(8) . ?
C6' H6' 0.9300 . ?
C6' C5' 1.345(9) . ?
C5 H5 0.9300 . ?
C22 H22 0.9800 . ?
C22 C23 1.490(12) . ?
C22 C24 1.531(10) . ?
C21 H21A 0.9600 . ?
C21 H21B 0.9600 . ?
C21 H21C 0.9600 . ?
C5' H5' 0.9300 . ?
C23 H23A 0.9600 . ?
C23 H23B 0.9600 . ?
C23 H23C 0.9600 . ?
C24 H24A 0.9600 . ?
C24 H24B 0.9600 . ?
C24 H24C 0.9600 . ?

loop_
_smtbx_masks_void_nr
_smtbx_masks_void_average_x
_smtbx_masks_void_average_y
_smtbx_masks_void_average_z
_smtbx_masks_void_volume
_smtbx_masks_void_count_electrons
_smtbx_masks_void_content
1 0.000 0.000 0.500 213.4 42.8 ?
2 0.000 0.500 0.000 213.4 42.8 ?
3 0.500 0.000 0.500 252.3 34.3 ?
4 0.500 0.500 0.000 252.3 34.3 ?
